data_2005213
loop_
_publ_author_name
'Wahnon, D.'
'Keith, C.'
'Chin, J.'
'Hynes, R. C.'

_publ_section_title Di-\m-chloro-bis{chloro[2-(<i>N</i>-propylaminomethyl)pyridine-<i>N</i>,<i>N</i>']copper(II)}
_journal_issue 8
_journal_name_full 'Acta Crystallographica Section C'
_journal_page_first 1877
_journal_page_last 1879
_journal_paper_doi 10.1107/S0108270196003459
_journal_volume 52
_journal_year 1996
_chemical_formula_iupac '[Cu2 Cl4 (C9 H14 N2)2]'
_chemical_formula_moiety 'C18 H28 Cl4 Cu2 N4'
_chemical_formula_sum 'C18 H28 Cl4 Cu2 N4'
_chemical_formula_weight 569.35
_chemical_name_systematic
;
   Di-\m-chloro-bis[chloro(2-(N-propylaminomethyl)pyridine)copper(II)]
;
_space_group_IT_number 14
_symmetry_cell_setting monoclinic
_symmetry_space_group_name_Hall '-P 2ybc'
_symmetry_space_group_name_H-M 'P 1 21/c 1'
_cell_angle_alpha 90
_cell_angle_beta 90.30(2)
_cell_angle_gamma 90
_cell_formula_units_Z 2
_cell_length_a 7.080(2)
_cell_length_b 10.007(1)
_cell_length_c 16.482(2)
_cell_measurement_reflns_used 25
_cell_measurement_temperature 293
_cell_measurement_theta_max 20.00
_cell_measurement_theta_min 17.50
_cell_volume 1167.7(4)
_computing_cell_refinement 'TEXSAN TEXRAY'
_computing_data_collection 'TEXSAN TEXRAY (Molecular Structure Corporation, 1992)'
_computing_data_reduction 'NRCVAX DATRD2 (Gabe et al., 1989)'
_computing_molecular_graphics NRCVAX
_computing_publication_material 'NRCVAX TABLES'
_computing_structure_refinement 'NRCVAX LSTSQ'
_computing_structure_solution 'NRCVAX SOLVER'
_diffrn_ambient_temperature 293
_diffrn_measurement_device 'Rigaku AFC-6    '
_diffrn_measurement_method '\w/2\q scan b/P/b '
_diffrn_radiation_monochromator graphite
_diffrn_radiation_source 'xray tube'
_diffrn_radiation_type 'Molybdenum K\a'
_diffrn_radiation_wavelength 0.7107
_diffrn_reflns_av_R_equivalents 0.012
_diffrn_reflns_limit_h_max 7
_diffrn_reflns_limit_h_min -7
_diffrn_reflns_limit_k_max 10
_diffrn_reflns_limit_k_min 0
_diffrn_reflns_limit_l_max 17
_diffrn_reflns_limit_l_min 0
_diffrn_reflns_number 1920
_diffrn_reflns_theta_max 22.43
_diffrn_reflns_theta_min 0.00
_diffrn_standards_decay_% 0.3
_diffrn_standards_interval_count 150
_diffrn_standards_number 3
_exptl_absorpt_coefficient_mu 2.30
_exptl_absorpt_correction_T_max 0.6339
_exptl_absorpt_correction_T_min 0.5952
_exptl_absorpt_correction_type '\y scans (Gabe, Le Page, Charland, Lee & White, 1989)'
_exptl_crystal_colour blue
_exptl_crystal_density_diffrn 1.619
_exptl_crystal_density_meas ?
_exptl_crystal_description block
_exptl_crystal_F_000 580
_exptl_crystal_size_max 0.33
_exptl_crystal_size_mid 0.25
_exptl_crystal_size_min 0.20
_refine_diff_density_max 0.32
_refine_diff_density_min -0.29
_refine_ls_extinction_method none
_refine_ls_goodness_of_fit_obs 1.55
_refine_ls_hydrogen_treatment 'H atom parameters not refined'
_refine_ls_matrix_type atomblock
_refine_ls_number_parameters 127
_refine_ls_number_reflns 1178
_refine_ls_R_factor_all 0.050
_refine_ls_R_factor_obs 0.032
_refine_ls_shift/esd_max 0.011
_refine_ls_structure_factor_coef F
_refine_ls_weighting_details 'w = 1/[\s^2^(F)+0.00005F^2^]'
_refine_ls_weighting_scheme calc
_refine_ls_wR_factor_all 0.032
_refine_ls_wR_factor_obs 0.031
_reflns_number_observed 1178
_reflns_number_total 1484
_reflns_observed_criterion 'Inet > 2.5\s(Inet)'
_cod_data_source_file bk1213.cif
_cod_data_source_block CHIN1
_cod_depositor_comments
;
The following automatic conversions were performed:
'_symmetry_cell_setting' value 'Monoclinic' changed to 'monoclinic'
according to '/home/saulius/struct/CIF-dictionaries/cif_core.dic'
dictionary named 'cif_core.dic' version 2.4.1 from 2010-06-29.

Automatic conversion script
Id: cif_fix_enum 1527 2010-12-29 10:47:43Z saulius 

The following automatic conversions were performed:

'_symmetry_cell_setting' value 'Monoclinic' changed to 'monoclinic'
according to /home/saulius/struct/CIF-dictionaries/cif_core.dic
dictionary named 'cif_core.dic' version 2.4.1 from 2010-06-29.

Automatic conversion script
Id: cif_fix_values 1715 2011-07-08 13:25:40Z adriana 

The following automatic conversions were performed:

'_exptl_crystal_density_meas' value 'none' was changed to '?' - the
value is perceived as not measured.

Automatic conversion script
Id: cif_fix_values 3008 2015-01-20 13:52:24Z robertas 

The following automatic conversions were performed:

'_refine_ls_weighting_scheme' value '1/[\s^2^(F)+0.00005F^2^]' was
changed to 'calc'. New tag '_refine_ls_weighting_details' was
created. The value of the new tag was set to 'w =
1/[\s^2^(F)+0.00005F^2^]'.

Automatic conversion script
Id: cif_fix_values 3143 2015-03-26 13:38:13Z robertas 
;
_cod_original_cell_volume 1167.8(4)
_cod_original_sg_symbol_H-M 'P 21/c'
_cod_original_formula_sum 'C18 H28 Cl4 Cu2 N4 '
_cod_database_code 2005213

loop_
_symmetry_equiv_pos_as_xyz
x,y,z
-x,-y,-z
-x,1/2+y,1/2-z
x,1/2-y,1/2+z

loop_
_atom_site_aniso_label
_atom_site_aniso_U_11
_atom_site_aniso_U_22
_atom_site_aniso_U_33
_atom_site_aniso_U_12
_atom_site_aniso_U_13
_atom_site_aniso_U_23
_atom_site_aniso_type_symbol
Cu 0.0489(4) 0.0257(4) 0.0222(3) 0.0017(7) 0.0011(6) -0.0001(6) Cu
Cl(1) 0.0572(9) 0.0267(7) 0.0407(8) -0.0016(14) -0.0024(14) -0.0026(12) Cl
Cl(2) 0.0616(9) 0.0451(9) 0.0246(7) 0.0032(14) -0.0007(13) 0.0039(13) Cl
N(1) 0.045(3) 0.028(2) 0.034(3) -0.004(4) 0.009(4) -0.002(4) N
N(2) 0.043(3) 0.030(3) 0.029(2) 0.0015(4) 0.002(4) -0.002(4) N
C(1) 0.051(3) 0.035(3) 0.042(3) 0.004(6) 0.005(5) 0.005(6) C
C(2) 0.050(4) 0.028(3) 0.062(4) 0.007(5) 0.015(6) 0.006(6) C
C(3) 0.062(4) 0.034(3) 0.068(4) -0.0005(6) 0.021(7) -0.010(7) C
C(4) 0.057(4) 0.037(3) 0.046(3) -0.007(6) 0.007(6) -0.006(6) C
C(5) 0.032(3) 0.036(3) 0.033(3) -0.006(5) 0.009(5) -0.0045(5) C
C(6) 0.052(3) 0.037(3) 0.031(3) -0.006(5) 0.0045(5) -0.003(5) C
C(7) 0.040(3) 0.049(3) 0.046(3) -0.0005(6) 0.008(5) -0.0045(6) C
C(8) 0.068(4) 0.069(4) 0.043(4) -0.024(7) 0.019(6) -0.0025(7) C
C(9) 0.081(5) 0.091(5) 0.072(5) -0.018(9) -0.004(8) 0.035(9) C

loop_
_atom_site_label
_atom_site_fract_x
_atom_site_fract_y
_atom_site_fract_z
_atom_site_U_iso_or_equiv
_atom_site_thermal_displace_type
_atom_site_type_symbol
Cu .31859(9) .61232(6) .99881(3) .0322(4) Uij Cu
Cl(1) .2826(2) .3879(1) .98572(7) .0415(8) Uij Cl
Cl(2) .3259(2) .6500(1) .86373(7) .0438(8) Uij Cl
N(1) .2981(6) .8056(4) 1.0308(2) .036(2) Uij N
N(2) .3129(5) .5892(4) 1.1210(2) .034(2) Uij N
C(1) .2495(7) .9094(5) .9822(3) .043(3) Uij C
C(2) .2486(8) 1.0394(5) 1.0102(3) .047(3) Uij C
C(3) .2983(8) 1.0633(5) 1.0898(4) .055(4) Uij C
C(4) .3464(8) .9587(5) 1.1403(3) .047(3) Uij C
C(5) .3444(7) .8300(5) 1.1085(3) .034(3) Uij C
C(6) .4019(7) .7097(5) 1.1569(3) .040(3) Uij C
C(7) .1159(7) .5665(5) 1.1496(3) .045(3) Uij C
C(8) .1030(9) .5212(6) 1.2390(3) .060(4) Uij C
C(9) .166(1) .3824(7) 1.2528(4) .081(5) Uij C
H(N2) .4 .5 1.13 .044 Uiso H
H(1) .21 .89 .92 .053 Uiso H
H(2) .21 1.12 .97 .057 Uiso H
H(3) .3 1.16 1.11 .065 Uiso H
H(4) .39 .98 1.2 .057 Uiso H
H(6A) .36 .72 1.22 .05 Uiso H
H(6B) .55 .7 1.16 .05 Uiso H
H(7A) .04 .66 1.14 .055 Uiso H
H(7B) .05 .49 1.11 .055 Uiso H
H(8A) -0.04 .53 1.26 .07 Uiso H
H(8B) .19 .59 1.28 .07 Uiso H
H(9A) .08 .31 1.22 .091 Uiso H
H(9B) .31 .37 1.23 .091 Uiso H
H(9C) .16 .35 1.32 .091 Uiso H

loop_
_atom_type_symbol
_atom_type_scat_dispersion_real
_atom_type_scat_dispersion_imag
_atom_type_scat_source
Cu 0.263 1.266 'International Tables Vol. IV Table 2.2B'
C 0.002 0.002 'International Tables Vol. IV Table 2.2B'
H 0.000 0.000 'International Tables Vol. IV Table 2.2B'
N 0.004 0.003 'International Tables Vol. IV Table 2.2B'
Cl 0.132 0.159 'International Tables Vol. IV Table 2.2B'

loop_
_geom_angle_atom_site_label_1
_geom_angle_atom_site_label_2
_geom_angle_atom_site_label_3
_geom_angle_site_symmetry_1
_geom_angle_site_symmetry_3
_geom_angle
_geom_angle_publ_flag
Cl(1) Cu Cl(1) ? 2_666 96.83(5) y
Cl(1) Cu Cl(2) ? ? 94.29(5) y
Cl(1) Cu N(1) ? ? 165.60(11) y
Cl(1) Cu N(2) ? ? 88.80(11) y
Cl(1) Cu Cl(2) 2_666 ? 93.49(5) y
Cl(1) Cu N(1) 2_666 ? 92.89(12) y
Cl(1) Cu N(2) 2_666 ? 86.29(12) y
Cl(2) Cu N(1) ? ? 95.70(12) y
Cl(2) Cu N(2) ? ? 176.91(11) y
N(1) Cu N(2) ? ? 81.24(15) y
Cu Cl(1) Cu ? 2_666 83.17(4) y
Cu N(1) C(1) ? ? 127.0(3) y
Cu N(1) C(5) ? ? 114.0(3) y
C(1) N(1) C(5) ? ? 119.0(4) ?
Cu N(2) C(6) ? ? 107.0(3) ?
Cu N(2) C(7) ? ? 110.7(3) ?
C(6) N(2) C(7) ? ? 113.2(4) ?
N(1) C(1) C(2) ? ? 121.7(5) ?
C(1) C(2) C(3) ? ? 118.7(5) ?
C(2) C(3) C(4) ? ? 120.3(5) ?
C(3) C(4) C(5) ? ? 118.3(5) ?
N(1) C(5) C(4) ? ? 122.0(5) ?
N(1) C(5) C(6) ? ? 115.2(4) ?
C(4) C(5) C(6) ? ? 122.7(5) ?
N(2) C(6) C(5) ? ? 109.1(4) ?
N(2) C(7) C(8) ? ? 113.9(4) ?
C(7) C(8) C(9) ? ? 113.8(5) ?

loop_
_geom_bond_atom_site_label_1
_geom_bond_atom_site_label_2
_geom_bond_site_symmetry_2
_geom_bond_distance
_geom_bond_publ_flag
Cu Cu 2_666 3.4137(13) y
Cu Cl(1) ? 2.2705(14) y
Cu Cl(1) 2_666 2.8336(16) y
Cu Cl(2) ? 2.2591(13) y
Cu N(1) ? 2.010(4) y
Cu N(2) ? 2.028(4) y
Cl(1) Cu 2_666 2.8336(16) ?
N(1) C(1) ? 1.355(6) y
N(1) C(5) ? 1.343(6) y
N(2) C(6) ? 1.481(6) y
N(2) C(7) ? 1.492(6) y
C(1) C(2) ? 1.381(7) y
C(2) C(3) ? 1.376(9) y
C(3) C(4) ? 1.379(8) y
C(4) C(5) ? 1.391(7) y
C(5) C(6) ? 1.499(7) y
C(7) C(8) ? 1.546(7) y
C(8) C(9) ? 1.477(9) y

loop_
_geom_torsion_atom_site_label_1
_geom_torsion_atom_site_label_2
_geom_torsion_atom_site_label_3
_geom_torsion_atom_site_label_4
_geom_torsion
Cl(1) Cu N(1) C(1) -117.5(3)
Cl(1) Cu N(1) C(5) 64.7(3)
Cl(2) Cu N(1) C(1) 16.2(2)
Cl(2) Cu N(1) C(5) -161.6(3)
N(2) Cu N(1) C(1) -164.2(4)
N(2) Cu N(1) C(5) 18.0(2)
Cl(1) Cu N(2) C(6) 159.6(3)
Cl(1) Cu N(2) C(7) -76.5(2)
Cl(2) Cu N(2) C(6) -23.3(2)
Cl(2) Cu N(2) C(7) 100.6(3)
N(1) Cu N(2) C(6) -30.8(2)
N(1) Cu N(2) C(7) 93.1(3)
Cu N(1) C(1) C(2) -177.0(5)
C(5) N(1) C(1) C(2) 0.7(3)
Cu N(1) C(5) C(4) 177.2(5)
Cu N(1) C(5) C(6) -0.2(2)
C(1) N(1) C(5) C(4) -0.8(3)
C(1) N(1) C(5) C(6) -178.2(6)
Cu N(2) C(6) C(5) 38.3(2)
C(7) N(2) C(6) C(5) -84.0(4)
Cu N(2) C(7) C(8) 168.9(5)
C(6) N(2) C(7) C(8) -70.9(4)
N(1) C(1) C(2) C(3) -0.1(3)
C(1) C(2) C(3) C(4) -0.6(3)
C(2) C(3) C(4) C(5) 0.5(3)
C(3) C(4) C(5) N(1) 0.2(3)
C(3) C(4) C(5) C(6) 177.4(6)
N(1) C(5) C(6) N(2) -25.9(3)
C(4) C(5) C(6) N(2) 156.8(6)
N(2) C(7) C(8) C(9) -72.3(5)
